data_2200689
loop_
_publ_author_name
'F\'abry, Jan'
'Krupkov\'a, Radmila'
'Van\<ek, P\<remysl'

_publ_section_title
;
 2,4-Dimethylanilinium dihydrogenphosphate
;
_journal_issue 11
_journal_name_full 'Acta Crystallographica Section E'
_journal_page_first o1058
_journal_page_last o1060
_journal_paper_doi 10.1107/S1600536801016191
_journal_volume 57
_journal_year 2001
_chemical_formula_iupac '(C8 H9 N1 H3) (H2 P O4)'
_chemical_formula_moiety 'C8 H12 N, H2 O4 P'
_chemical_formula_structural '(C8 H9 N1 H3)+ (H2 P O4)-'
_chemical_formula_sum 'C8 H14 N O4 P'
_chemical_formula_weight 219.2
_space_group_IT_number 14
_symmetry_cell_setting monoclinic
_symmetry_space_group_name_Hall '-P 2ybc'
_symmetry_space_group_name_H-M 'P 1 21/c 1'
_cell_angle_alpha 90
_cell_angle_beta 103.60(2)
_cell_angle_gamma 90
_cell_formula_units_Z 4
_cell_length_a 13.009(3)
_cell_length_b 4.6880(10)
_cell_length_c 17.607(4)
_cell_measurement_reflns_used 68
_cell_measurement_temperature 290.0(10)
_cell_measurement_theta_max 18.08
_cell_measurement_theta_min 6.05
_cell_volume 1043.7(4)
_computing_cell_refinement KM4B8
_computing_data_reduction 'JANA2000 (Pet\<r\'i\<cek & Du\<sek, 2000)'
_computing_molecular_graphics 'ORTEPIII (Burnett & Johnson, 1996)'
_computing_structure_refinement JANA2000
_computing_structure_solution JANA2000
_diffrn_measured_fraction_theta_full 1.00
_diffrn_measured_fraction_theta_max 1.00
_diffrn_measurement_device_type 'KUMA4 diffractometer'
_diffrn_measurement_method \w-2\q
_diffrn_radiation_type 'Mo K\a'
_diffrn_radiation_wavelength .710688
_diffrn_reflns_av_R_equivalents .0548
_diffrn_reflns_av_sigmaI/netI .0555
_diffrn_reflns_limit_h_max 15
_diffrn_reflns_limit_h_min -16
_diffrn_reflns_limit_k_max 5
_diffrn_reflns_limit_k_min -5
_diffrn_reflns_limit_l_max 21
_diffrn_reflns_limit_l_min 0
_diffrn_reflns_number 3969
_diffrn_reflns_theta_full 26.00
_diffrn_reflns_theta_max 26.00
_diffrn_reflns_theta_min 1.61
_diffrn_standards_decay_% 2.1
_diffrn_standards_interval_count 200
_diffrn_standards_number 3
_exptl_absorpt_coefficient_mu .2531
_exptl_absorpt_correction_T_max .967
_exptl_absorpt_correction_T_min .942
_exptl_absorpt_correction_type gaussian
_exptl_absorpt_process_details
;
Gaussian integration (Coppens, 1965)
;
_exptl_crystal_colour colourless
_exptl_crystal_density_diffrn 1.394
_exptl_crystal_density_meas ?
_exptl_crystal_description prism
_exptl_crystal_F_000 464
_exptl_crystal_size_max .238
_exptl_crystal_size_mid .187
_exptl_crystal_size_min .138
_refine_diff_density_max .57
_refine_diff_density_min -.92
_refine_ls_extinction_coef .00063(3)
_refine_ls_extinction_method 'Becker & Coppens (1974) type 2'
_refine_ls_goodness_of_fit_all 1.75
_refine_ls_goodness_of_fit_obs 1.43
_refine_ls_goodness_of_fit_ref 1.75
_refine_ls_hydrogen_treatment refall
_refine_ls_matrix_type fullcycle
_refine_ls_number_constraints 0
_refine_ls_number_parameters 184
_refine_ls_number_reflns 2050
_refine_ls_number_restraints 20
_refine_ls_R_factor_all .1004
_refine_ls_R_factor_gt .0341
_refine_ls_shift/su_max .0001
_refine_ls_shift/su_mean .0000
_refine_ls_structure_factor_coef F
_refine_ls_weighting_details w=1/(\s^2^(F)+0.0001F^2^)
_refine_ls_weighting_scheme sigma
_refine_ls_wR_factor_ref .0406
_reflns_number_gt 1258
_reflns_number_observed 1258
_reflns_number_total 2050
_reflns_threshold_expression I>3\s(I)
_cod_data_source_file na6095.cif
_cod_data_source_block I
_cod_depositor_comments
;
The following automatic conversions were performed:

'_exptl_crystal_density_meas' value 'not measured' was changed to '?'
- the value is perceived as not measured.

Automatic conversion script
Id: cif_fix_values 3008 2015-01-20 13:52:24Z robertas 
;
_cod_original_sg_symbol_H-M 'P 21/c'
_cod_original_formula_sum 'C8 H14 N1 O4 P1'
_cod_database_code 2200689
_cod_database_fobs_code 2200689

loop_
_symmetry_equiv_pos_site_id
_symmetry_equiv_pos_as_xyz
1 x,y,z
2 -x,1/2+y,1/2-z
3 -x,-y,-z
4 x,1/2-y,1/2+z

loop_
_atom_site_label
_atom_site_fract_x
_atom_site_fract_y
_atom_site_fract_z
_atom_site_U_iso_or_equiv
_atom_site_adp_type
_atom_site_refinement_flags
_atom_site_occupancy
_atom_site_type_symbol
P .08037(4) .05703(11) .11655(3) .02769(18) Uani . 1 P
O1 -.03598(12) .1746(3) .08557(9) .0351(5) Uani . 1 O
O2 .15871(13) .3039(3) .11068(11) .0468(6) Uani . 1 O
O3 .10080(12) -.1884(3) .06608(8) .0366(5) Uani . 1 O
O4 .09002(12) -.0155(3) .20150(8) .0390(5) Uani . 1 O
N .14708(15) .4949(4) .28896(12) .0331(7) Uani . 1 N
C1 .26217(16) .4775(4) .31971(12) .0295(7) Uani . 1 C
C2 .30343(18) .3005(4) .38333(12) .0332(7) Uani . 1 C
C3 .4134(2) .2859(5) .40772(14) .0435(9) Uani . 1 C
C4 .48118(18) .4390(5) .37308(14) .0429(8) Uani . 1 C
C5 .4361(2) .6158(5) .31124(16) .0484(10) Uani . 1 C
C6 .3272(2) .6360(5) .28401(15) .0421(9) Uani . 1 C
C7 .2329(2) .1319(6) .42350(18) .0523(10) Uani . 1 C
C8 .6008(2) .4085(9) .4009(2) .0716(14) Uani . 1 C
H1n .1115(15) .523(4) .3265(11) .026(5) Uiso D 1 H
H2n .1225(19) .330(4) .2625(14) .053(7) Uiso D 1 H
H3n .131(2) .660(5) .2576(15) .066(8) Uiso D 1 H
H1c3 .4446(18) .161(4) .4508(10) .055(7) Uiso D 1 H
H1c5 .4814(15) .718(4) .2844(12) .055(7) Uiso D 1 H
H1c6 .2939(16) .757(4) .2407(9) .046(7) Uiso D 1 H
H1c7 .1708(13) .053(4) .3903(13) .091(11) Uiso D 1 H
H2c7 .273(2) -.019(4) .4512(14) .112(13) Uiso D 1 H
H3c7 .212(2) .256(5) .4597(13) .126(15) Uiso D 1 H
H1c8 .621(2) .232(3) .3819(16) .16(2) Uiso D 1 H
H2c8 .632(2) .562(4) .3789(15) .125(16) Uiso D 1 H
H3c8 .623(2) .415(5) .4564(6) .102(12) Uiso D 1 H
H1o -.056(2) .189(6) .0360(10) .064(9) Uiso D 1 H
H2o .132(2) .466(4) .0963(19) .092(12) Uiso D 1 H

loop_
_atom_site_aniso_label
_atom_site_aniso_U_11
_atom_site_aniso_U_22
_atom_site_aniso_U_33
_atom_site_aniso_U_12
_atom_site_aniso_U_13
_atom_site_aniso_U_23
_atom_site_aniso_type_symbol
P .0308(3) .0229(2) .0296(3) .0037(2) .0074(2) .0038(2) P
O1 .0317(9) .0438(9) .0300(10) .0080(7) .0074(7) .0027(7) O
O2 .0372(9) .0283(9) .0749(13) .0035(8) .0135(9) .0126(9) O
O3 .0481(10) .0273(8) .0347(9) .0099(7) .0101(7) .0032(7) O
O4 .0509(10) .0347(9) .0303(9) .0048(7) .0075(7) .0043(6) O
N .0335(11) .0350(13) .0322(11) .0007(8) .0106(9) .0011(9) N
C1 .0308(11) .0310(12) .0279(11) -.0010(9) .0092(9) -.0052(9) C
C2 .0392(13) .0329(12) .0278(12) -.0002(10) .0086(10) .0006(9) C
C3 .0417(15) .0514(16) .0353(15) .0092(12) .0050(12) .0023(11) C
C4 .0335(13) .0575(14) .0373(13) .0026(12) .0074(10) -.0133(13) C
C5 .0439(16) .0549(17) .0534(17) -.0101(13) .0253(13) -.0038(13) C
C6 .0429(15) .0440(14) .0418(15) .0022(12) .0147(12) .0085(11) C
C7 .0492(17) .0524(17) .0562(18) .0014(14) .0144(14) .0200(14) C
C8 .0338(16) .113(3) .066(2) -.0019(19) .0069(15) -.016(2) C

loop_
_atom_type_symbol
_atom_type_scat_dispersion_real
_atom_type_scat_dispersion_imag
_atom_type_scat_source
C .000 .000 International_Tables_Vol_C
H .000 .000 International_Tables_Vol_C
N .000 .000 International_Tables_Vol_C
P .000 .000 International_Tables_Vol_C
O .000 .000 International_Tables_Vol_C

loop_
_geom_angle_atom_site_label_1
_geom_angle_atom_site_label_2
_geom_angle_atom_site_label_3
_geom_angle
_geom_angle_publ_flag
O1 P O2 107.77(9) yes
O1 P O3 110.36(9) yes
O1 P O4 105.70(10) yes
O2 P O3 108.50(10) yes
O2 P O4 109.20(10) yes
O3 P O4 115.14(9) yes
N C1 C2 119.7(2) no
N C1 C6 118.8(2) no
C1 C2 C3 116.7(2) no
C1 C2 C7 121.8(2) no
C2 C3 C4 123.5(2) no
C3 C4 C5 117.5(2) no
C1 C6 C5 119.4(2) no
C3 C4 C8 121.2(2) no
C4 C5 C6 121.4(2) no
P O1 H1o 114(2) no
P O2 H2o 117(2) no
C1 N H1n 113.0(10) no
C1 N H2n 110(2) no
C1 N H3n 109(2) no
H1n N H2n 109(2) no
H1n N H3n 103(2) no
H2n N H3n 113(2) no
C2 C3 H1c3 119.0(10) no
C4 C3 H1c3 118.0(10) no
C4 C5 H1c5 119.0(10) no
C6 C5 H1c5 119.0(10) no
C1 C6 H1c6 118.0(10) no
C5 C6 H1c6 123.0(10) no
C2 C7 H1c7 116.0(10) no
C2 C7 H2c7 108(2) no
C2 C7 H3c7 107(2) no
H1c7 C7 H2c7 109(2) no
H1c7 C7 H3c7 109(2) no
H2c7 C7 H3c7 109(2) no
C4 C8 H1c8 108(2) no
C4 C8 H2c8 108(2) no
C4 C8 H3c8 112(2) no
H1c8 C8 H2c8 110(2) no
H1c8 C8 H3c8 110(2) no
H2c8 C8 H3c8 110(2) no

loop_
_geom_bond_atom_site_label_1
_geom_bond_atom_site_label_2
_geom_bond_site_symmetry_1
_geom_bond_site_symmetry_2
_geom_bond_distance
_geom_bond_publ_flag
P O1 . . 1.583(2) yes
P O2 . . 1.562(2) yes
P O3 . . 1.515(2) yes
P O4 . . 1.510(2) yes
O1 H1o . . .85(2) no
O2 H2o . . .85(2) no
N H1n . . .90(2) no
N H2n . . .92(2) no
N H3n . . .95(2) no
C1 N . . 1.470(2) yes
C1 C2 . . 1.396(2) yes
C1 C6 . . 1.383(3) yes
C2 C3 . . 1.395(3) yes
C2 C7 . . 1.508(4) yes
C3 C4 . . 1.385(3) yes
C3 H1c3 . . .97(2) no
C4 C5 . . 1.384(3) yes
C4 C8 . . 1.525(3) yes
C5 C6 . . 1.388(3) yes
C5 H1c5 . . .97(2) no
C6 H1c6 . . .97(2) no
C7 H1c7 . . .95(2) no
C7 H2c7 . . .95(2) no
C7 H3c7 . . .95(2) no
C8 H1c8 . . .95(2) no
C8 H2c8 . . .95(2) no
C8 H3c8 . . .950(10) no

loop_
_geom_hbond_atom_site_label_D
_geom_hbond_atom_site_label_H
_geom_hbond_atom_site_label_A
_geom_hbond_site_symmetry_D
_geom_hbond_site_symmetry_H
_geom_hbond_site_symmetry_A
_geom_hbond_distance_DH
_geom_hbond_distance_HA
_geom_hbond_distance_DA
_geom_hbond_angle_DHA
_geom_hbond_publ_flag
O1 H1o O3 1_555 1_555 3_555 .85(2) 1.76(2) 2.605(2) 175(2) yes
O2 H2o O3 1_555 1_555 1_565 .85(3) 1.72(2) 2.563(2) 170(3) yes
N H1n O1 1_555 1_555 2_555 .90(2) 2.14(2) 3.030(2) 169(2) yes
N H2n O4 1_555 1_555 1_555 .92(2) 1.94(2) 2.848(2) 172(2) yes
N H3n O4 1_555 1_555 1_565 .95(2) 1.82(2) 2.766(2) 175(2) yes
C7 H1c7 O1 1_555 1_555 2_545 .95(2) 2.60(2) 3.315(3) 132(2) yes

loop_
_cod_related_entry_id
_cod_related_entry_database
_cod_related_entry_code
1 ChemSpider 21132654
